data_4034307
loop_
_publ_author_name
'Tominaga, Masahide'
'Kunitomi, Nobuto'
'Ohara, Kazuaki'
'Kawahata, Masatoshi'
'Itoh, Tsutomu'
'Katagiri, Kosuke'
'Yamaguchi, Kentaro'

_publ_section_title
;
 Hollow and Solid Spheres Assembled from Functionalized Macrocycles
 Containing Adamantane.
;
_journal_issue 9
_journal_name_full 'The Journal of organic chemistry'
_journal_page_first 5109
_journal_page_last 5117
_journal_paper_doi 10.1021/acs.joc.9b00069
_journal_volume 84
_journal_year 2019
_chemical_formula_sum 'C98 H95 N3 O34'
_chemical_formula_weight 1858.76
_space_group_crystal_system triclinic
_space_group_IT_number 2
_space_group_name_Hall '-P 1'
_space_group_name_H-M_alt 'P -1'
_atom_sites_solution_hydrogens geom
_audit_creation_method SHELXL-2018/3
_cell_angle_alpha 113.198(2)
_cell_angle_beta 97.551(2)
_cell_angle_gamma 90.007(2)
_cell_formula_units_Z 2
_cell_length_a 9.8426(4)
_cell_length_b 20.6842(7)
_cell_length_c 24.5207(9)
_cell_measurement_reflns_used 9893
_cell_measurement_temperature 100(2)
_cell_measurement_theta_max 77.54
_cell_measurement_theta_min 3.61
_cell_volume 4541.3(3)
_computing_cell_refinement 'SAINT (Bruker AXS, 2015)'
_computing_data_collection 'APEX3 (Bruker AXS, 2015)'
_computing_data_reduction 'SAINT (Bruker AXS, 2015)'
_computing_molecular_graphics 'ORTEP-3 for Windows (Farrugia, 1997)'
_computing_publication_material 'SHELXLE (H\"ubschle et al., 2011)'
_computing_structure_refinement 'SHELXL-2018/3 (Sheldrick, 2018)'
_computing_structure_solution 'SHELXT 2018/2 (Sheldrick, 2018)'
_diffrn_ambient_temperature 100(2)
_diffrn_detector_area_resol_mean 10.24
_diffrn_measured_fraction_theta_full 0.994
_diffrn_measured_fraction_theta_max 0.943
_diffrn_measurement_device_type 'BrukerD8 goniometer'
_diffrn_measurement_method 'omega and phi scans'
_diffrn_radiation_type CuK\a
_diffrn_radiation_wavelength 1.54178
_diffrn_reflns_av_R_equivalents 0.0463
_diffrn_reflns_av_unetI/netI 0.0435
_diffrn_reflns_Laue_measured_fraction_full 0.994
_diffrn_reflns_Laue_measured_fraction_max 0.943
_diffrn_reflns_limit_h_max 11
_diffrn_reflns_limit_h_min -12
_diffrn_reflns_limit_k_max 26
_diffrn_reflns_limit_k_min -24
_diffrn_reflns_limit_l_max 30
_diffrn_reflns_limit_l_min -29
_diffrn_reflns_number 61337
_diffrn_reflns_point_group_measured_fraction_full 0.994
_diffrn_reflns_point_group_measured_fraction_max 0.943
_diffrn_reflns_theta_full 67.679
_diffrn_reflns_theta_max 79.025
_diffrn_reflns_theta_min 1.980
_diffrn_source 'rotating-anode X-ray tube'
_exptl_absorpt_coefficient_mu 0.869
_exptl_absorpt_correction_T_max 0.9396
_exptl_absorpt_correction_T_min 0.8643
_exptl_absorpt_correction_type empirical
_exptl_absorpt_process_details 'SADABS Sheldrick 1996'
_exptl_crystal_colour yellow
_exptl_crystal_density_diffrn 1.359
_exptl_crystal_description plate
_exptl_crystal_F_000 1952
_exptl_crystal_size_max 0.110
_exptl_crystal_size_mid 0.080
_exptl_crystal_size_min 0.010
_refine_diff_density_max 0.864
_refine_diff_density_min -0.625
_refine_diff_density_rms 0.093
_refine_ls_extinction_method none
_refine_ls_goodness_of_fit_ref 1.039
_refine_ls_hydrogen_treatment constr
_refine_ls_matrix_type full
_refine_ls_number_parameters 1344
_refine_ls_number_reflns 18543
_refine_ls_number_restraints 8
_refine_ls_restrained_S_all 1.039
_refine_ls_R_factor_all 0.1152
_refine_ls_R_factor_gt 0.0847
_refine_ls_shift/su_max 0.000
_refine_ls_shift/su_mean 0.000
_refine_ls_structure_factor_coef Fsqd
_refine_ls_weighting_details 'w=1/[\s^2^(Fo^2^)+(0.1654P)^2^+3.0280P] where P=(Fo^2^+2Fc^2^)/3'
_refine_ls_weighting_scheme calc
_refine_ls_wR_factor_gt 0.2389
_refine_ls_wR_factor_ref 0.2690
_reflns_Friedel_coverage 0.000
_reflns_number_gt 12665
_reflns_number_total 18543
_reflns_threshold_expression 'I > 2\s(I)'
_cod_data_source_file jo9b00069_si_005.cif
_cod_data_source_block 3b
_cod_database_code 4034307
_shelx_shelxl_version_number 2018/3
_shelx_space_group_comment
;
The symmetry employed for this shelxl refinement is uniquely defined
by the following loop, which should always be used as a source of
symmetry information in preference to the above space-group names.
They are only intended as comments.
;
_shelx_estimated_absorpt_t_min 0.910
_shelx_estimated_absorpt_t_max 0.991

loop_
_space_group_symop_operation_xyz
'x, y, z'
'-x, -y, -z'

loop_
_atom_site_label
_atom_site_type_symbol
_atom_site_fract_x
_atom_site_fract_y
_atom_site_fract_z
_atom_site_U_iso_or_equiv
_atom_site_adp_type
_atom_site_occupancy
_atom_site_site_symmetry_order
_atom_site_calc_flag
_atom_site_refinement_flags_posn
_atom_site_refinement_flags_adp
_atom_site_refinement_flags_occupancy
_atom_site_disorder_assembly
_atom_site_disorder_group
C1 C 0.2457(3) -0.12041(15) 0.05404(14) 0.0333(7) Uani 1 1 d . . . . .
C2 C 0.3531(3) -0.09915(15) 0.11116(14) 0.0306(6) Uani 1 1 d . . . . .
H2A H 0.327857 -0.054681 0.141948 0.037 Uiso 1 1 calc R U . . .
H2B H 0.444026 -0.090438 0.101440 0.037 Uiso 1 1 calc R U . . .
C3 C 0.3635(3) -0.15646(15) 0.13717(14) 0.0317(6) Uani 1 1 d . . . . .
C4 C 0.2207(3) -0.16980(17) 0.15109(15) 0.0366(7) Uani 1 1 d . . . . .
H4A H 0.224483 -0.207193 0.166827 0.044 Uiso 1 1 calc R U . . .
H4B H 0.193336 -0.126301 0.182336 0.044 Uiso 1 1 calc R U . . .
C5 C 0.1139(3) -0.19213(18) 0.09484(17) 0.0417(8) Uani 1 1 d . . . . .
H5 H 0.022294 -0.200136 0.105248 0.050 Uiso 1 1 calc R U . . .
C6 C 0.1049(3) -0.13488(18) 0.06983(17) 0.0407(8) Uani 1 1 d . . . . .
H6A H 0.075553 -0.091016 0.099941 0.049 Uiso 1 1 calc R U . . .
H6B H 0.035409 -0.150162 0.033466 0.049 Uiso 1 1 calc R U . . .
C7 C 0.4006(3) -0.22589(16) 0.08771(15) 0.0360(7) Uani 1 1 d . . . . .
H7A H 0.491871 -0.219079 0.077346 0.043 Uiso 1 1 calc R U . . .
H7B H 0.405467 -0.263659 0.103028 0.043 Uiso 1 1 calc R U . . .
C8 C 0.2936(4) -0.24796(16) 0.03172(16) 0.0408(8) Uani 1 1 d . . . . .
H8 H 0.320338 -0.292522 0.000589 0.049 Uiso 1 1 calc R U . . .
C9 C 0.2891(4) -0.18983(16) 0.00726(15) 0.0387(7) Uani 1 1 d . . . . .
H9A H 0.223011 -0.204815 -0.030147 0.046 Uiso 1 1 calc R U . . .
H9B H 0.380862 -0.182086 -0.002249 0.046 Uiso 1 1 calc R U . . .
C10 C 0.1534(4) -0.26083(18) 0.04676(18) 0.0481(9) Uani 1 1 d . . . . .
H10A H 0.156925 -0.298736 0.061917 0.058 Uiso 1 1 calc R U . . .
H10B H 0.084059 -0.275632 0.010374 0.058 Uiso 1 1 calc R U . . .
C11 C 0.2399(3) -0.06089(16) 0.03142(14) 0.0335(7) Uani 1 1 d . . . . .
C12 C 0.3058(3) -0.06377(17) -0.01664(14) 0.0359(7) Uani 1 1 d . . . . .
H12 H 0.353981 -0.104105 -0.036793 0.043 Uiso 1 1 calc R U . . .
C13 C 0.3015(3) -0.00803(18) -0.03539(14) 0.0374(7) Uani 1 1 d . . . . .
C14 C 0.2310(3) 0.05018(17) -0.00708(15) 0.0354(7) Uani 1 1 d . . . . .
C15 C 0.1636(3) 0.05349(17) 0.03959(16) 0.0375(7) Uani 1 1 d . . . . .
C16 C 0.1683(3) -0.00143(17) 0.05940(15) 0.0358(7) Uani 1 1 d . . . . .
H16 H 0.122361 0.001802 0.092057 0.043 Uiso 1 1 calc R U . . .
C17 C 0.4394(5) -0.0582(2) -0.1109(2) 0.0652(12) Uani 1 1 d . . . . .
H17A H 0.411972 -0.100644 -0.104761 0.078 Uiso 1 1 calc R U . A 1
H17B H 0.536083 -0.044463 -0.092167 0.078 Uiso 1 1 calc R U . A 1
C18A C 0.4299(9) -0.0769(5) -0.1784(4) 0.060(2) Uani 0.532(5) 1 d . . P B 1
C19A C 0.510(2) -0.1327(7) -0.2708(7) 0.168(8) Uani 0.532(5) 1 d . U P B 1
H19A H 0.591121 -0.156849 -0.286647 0.252 Uiso 0.532(5) 1 calc R U P B 1
H19B H 0.505162 -0.088395 -0.276546 0.252 Uiso 0.532(5) 1 calc R U P B 1
H19C H 0.427377 -0.162797 -0.292064 0.252 Uiso 0.532(5) 1 calc R U P B 1
C18B C 0.3825(7) -0.1150(4) -0.1617(3) 0.0336(16) Uani 0.468(5) 1 d . . P B 2
C19B C 0.2040(10) -0.1541(4) -0.2434(4) 0.057(2) Uani 0.468(5) 1 d . . P B 2
H19D H 0.123120 -0.135785 -0.259065 0.086 Uiso 0.468(5) 1 calc R U P B 2
H19E H 0.175703 -0.194815 -0.235683 0.086 Uiso 0.468(5) 1 calc R U P B 2
H19F H 0.268303 -0.168536 -0.272783 0.086 Uiso 0.468(5) 1 calc R U P B 2
C20 C 0.2890(3) 0.16861(16) 0.00774(14) 0.0337(7) Uani 1 1 d . . . . .
C21 C 0.2718(3) 0.21896(18) -0.01489(15) 0.0389(7) Uani 1 1 d . . . . .
H21 H 0.211440 0.209840 -0.051002 0.047 Uiso 1 1 calc R U . . .
C22 C 0.3431(4) 0.28343(18) 0.01529(15) 0.0399(8) Uani 1 1 d . . . . .
H22 H 0.330746 0.318180 -0.000948 0.048 Uiso 1 1 calc R U . . .
C23 C 0.4323(3) 0.29980(16) 0.06855(14) 0.0339(7) Uani 1 1 d . . . . .
C24 C 0.4407(4) 0.24865(18) 0.09193(15) 0.0408(8) Uani 1 1 d . . . . .
H24 H 0.495801 0.258433 0.129420 0.049 Uiso 1 1 calc R U . . .
C25 C 0.3702(4) 0.18333(18) 0.06172(16) 0.0424(8) Uani 1 1 d . . . . .
H25 H 0.378070 0.148875 0.078395 0.051 Uiso 1 1 calc R U . . .
C26 C 0.5178(4) 0.36692(16) 0.09627(13) 0.0364(7) Uani 1 1 d . . . . .
C27 C 0.4763(4) 0.42602(18) 0.08632(15) 0.0485(9) Uani 1 1 d . . . . .
H27 H 0.389372 0.424281 0.063629 0.058 Uiso 1 1 calc R U . . .
C28 C 0.5591(5) 0.48705(19) 0.10877(15) 0.0537(11) Uani 1 1 d . . . . .
H28 H 0.529366 0.526796 0.101163 0.064 Uiso 1 1 calc R U . . .
C29 C 0.6851(4) 0.49059(17) 0.14230(14) 0.0429(9) Uani 1 1 d . . . . .
C30 C 0.7273(4) 0.43418(18) 0.15476(15) 0.0429(8) Uani 1 1 d . . . . .
H30 H 0.812652 0.436988 0.178939 0.052 Uiso 1 1 calc R U . . .
C31 C 0.6430(4) 0.37273(17) 0.13137(16) 0.0422(8) Uani 1 1 d . . . . .
H31 H 0.672424 0.333437 0.139760 0.051 Uiso 1 1 calc R U . . .
C32 C 0.0213(4) 0.1235(2) 0.10968(17) 0.0471(8) Uani 1 1 d . . . . .
H32A H 0.081351 0.119767 0.143923 0.057 Uiso 1 1 calc R U . . .
H32B H -0.055289 0.087253 0.096618 0.057 Uiso 1 1 calc R U . . .
C33 C -0.0336(5) 0.1960(3) 0.12797(19) 0.0667(12) Uani 1 1 d . U . . .
C34 C 0.0062(8) 0.3119(3) 0.1333(3) 0.122(3) Uani 1 1 d . . . . .
H34A H 0.077363 0.339867 0.126391 0.183 Uiso 1 1 calc R U . . .
H34B H -0.005600 0.332323 0.175699 0.183 Uiso 1 1 calc R U . . .
H34C H -0.080574 0.312086 0.108659 0.183 Uiso 1 1 calc R U . . .
C35 C 0.4754(3) -0.13421(16) 0.19137(14) 0.0331(7) Uani 1 1 d . . . . .
C36 C 0.6098(3) -0.12099(16) 0.18382(14) 0.0350(7) Uani 1 1 d . . . . .
H36 H 0.629183 -0.124849 0.145738 0.042 Uiso 1 1 calc R U . . .
C37 C 0.7150(3) -0.10223(16) 0.23201(15) 0.0359(7) Uani 1 1 d . . . . .
C38 C 0.6896(3) -0.09585(16) 0.28788(15) 0.0376(7) Uani 1 1 d . . . . .
C39 C 0.5562(4) -0.10810(18) 0.29592(15) 0.0401(8) Uani 1 1 d . . . . .
C40 C 0.4500(3) -0.12734(17) 0.24810(15) 0.0395(7) Uani 1 1 d . . . . .
H40 H 0.359388 -0.135875 0.254068 0.047 Uiso 1 1 calc R U . . .
C41 C 0.8725(4) -0.0533(2) 0.19091(18) 0.0531(10) Uani 1 1 d . . . . .
H41A H 0.793845 -0.023949 0.189239 0.064 Uiso 1 1 calc R U . . .
H41B H 0.877993 -0.087507 0.149590 0.064 Uiso 1 1 calc R U . . .
C42 C 1.0036(4) -0.0066(2) 0.21510(19) 0.0560(10) Uani 1 1 d . . . . .
C43 C 1.2008(5) 0.0324(3) 0.2864(2) 0.0746(15) Uani 1 1 d . . . . .
H43A H 1.260209 0.022358 0.255218 0.112 Uiso 1 1 calc R U . . .
H43B H 1.248828 0.023159 0.319986 0.112 Uiso 1 1 calc R U . . .
H43C H 1.177964 0.081863 0.300449 0.112 Uiso 1 1 calc R U . . .
C44 C 0.8637(3) -0.01526(16) 0.35822(14) 0.0365(7) Uani 1 1 d . . . . .
C45 C 0.8081(3) 0.04162(17) 0.35001(15) 0.0391(7) Uani 1 1 d . . . . .
H45 H 0.720898 0.036873 0.326612 0.047 Uiso 1 1 calc R U . . .
C46 C 0.8821(3) 0.10651(17) 0.37664(15) 0.0391(7) Uani 1 1 d . . . . .
H46 H 0.844336 0.146065 0.371005 0.047 Uiso 1 1 calc R U . . .
C47 C 1.0098(3) 0.11485(16) 0.41124(14) 0.0346(7) Uani 1 1 d . . . . .
C48 C 1.0618(3) 0.05614(17) 0.41876(15) 0.0392(7) Uani 1 1 d . . . . .
H48 H 1.148787 0.060571 0.442283 0.047 Uiso 1 1 calc R U . . .
C49 C 0.9899(4) -0.00884(17) 0.39276(16) 0.0411(8) Uani 1 1 d . . . . .
H49 H 1.026863 -0.048463 0.398564 0.049 Uiso 1 1 calc R U . . .
C50 C 1.0854(3) 0.18555(15) 0.44077(14) 0.0332(7) Uani 1 1 d . . . . .
C51 C 1.0703(3) 0.23540(16) 0.41566(14) 0.0336(7) Uani 1 1 d . . . . .
H51 H 1.016358 0.222827 0.377500 0.040 Uiso 1 1 calc R U . . .
C52 C 1.1319(3) 0.30306(15) 0.44487(13) 0.0293(6) Uani 1 1 d . . . . .
H52 H 1.120655 0.336179 0.426852 0.035 Uiso 1 1 calc R U . . .
C53 C 1.2099(3) 0.32137(14) 0.50070(12) 0.0248(6) Uani 1 1 d . . . . .
C54 C 1.2310(3) 0.27223(15) 0.52564(13) 0.0274(6) Uani 1 1 d . . . . .
H54 H 1.287798 0.284576 0.563109 0.033 Uiso 1 1 calc R U . . .
C55 C 1.1695(3) 0.20510(16) 0.49616(14) 0.0316(6) Uani 1 1 d . . . . .
H55 H 1.184482 0.171680 0.513707 0.038 Uiso 1 1 calc R U . . .
C56 C 0.4070(4) -0.1027(2) 0.36679(17) 0.0507(9) Uani 1 1 d . . . . .
H56A H 0.365024 -0.150985 0.343754 0.061 Uiso 1 1 calc R U . . .
H56B H 0.349923 -0.069553 0.355165 0.061 Uiso 1 1 calc R U . . .
C57 C 0.4134(4) -0.08410(19) 0.43344(17) 0.0482(9) Uani 1 1 d . . . . .
C58 C 0.2717(5) -0.0539(2) 0.51001(18) 0.0637(12) Uani 1 1 d . . . . .
H58A H 0.174347 -0.059700 0.512787 0.095 Uiso 1 1 calc R U . . .
H58B H 0.304555 -0.004817 0.533974 0.095 Uiso 1 1 calc R U . . .
H58C H 0.324676 -0.084912 0.525219 0.095 Uiso 1 1 calc R U . . .
C59 C 1.2610(3) 0.61515(15) 0.45906(13) 0.0269(6) Uani 1 1 d . . . . .
C60 C 1.1597(3) 0.59237(14) 0.39995(12) 0.0228(5) Uani 1 1 d . . . . .
H60A H 1.189537 0.548518 0.369996 0.027 Uiso 1 1 calc R U . . .
H60B H 1.067273 0.582194 0.407438 0.027 Uiso 1 1 calc R U . . .
C61 C 1.1516(3) 0.64942(16) 0.37448(13) 0.0271(6) Uani 1 1 d . . . . .
C62 C 1.2972(3) 0.66477(19) 0.36370(16) 0.0378(7) Uani 1 1 d . . . . .
H62A H 1.329533 0.621637 0.333840 0.045 Uiso 1 1 calc R U . . .
H62B H 1.294620 0.701787 0.347550 0.045 Uiso 1 1 calc R U . . .
C63 C 1.3963(3) 0.6892(2) 0.42249(18) 0.0461(9) Uani 1 1 d . . . . .
H63 H 1.489722 0.698880 0.414590 0.055 Uiso 1 1 calc R U . . .
C64 C 1.4042(3) 0.63167(19) 0.44714(16) 0.0377(7) Uani 1 1 d . . . . .
H64A H 1.469427 0.647627 0.484857 0.045 Uiso 1 1 calc R U . . .
H64B H 1.438032 0.588540 0.417874 0.045 Uiso 1 1 calc R U . . .
C65 C 1.1063(3) 0.71734(15) 0.42177(13) 0.0303(6) Uani 1 1 d . . . . .
H65A H 1.101604 0.754858 0.406171 0.036 Uiso 1 1 calc R U . . .
H65B H 1.013612 0.708712 0.429883 0.036 Uiso 1 1 calc R U . . .
C66 C 1.2074(3) 0.74159(16) 0.48005(15) 0.0379(7) Uani 1 1 d . . . . .
H66 H 1.175910 0.785571 0.510170 0.045 Uiso 1 1 calc R U . . .
C67 C 1.2118(3) 0.68379(15) 0.50433(13) 0.0317(6) Uani 1 1 d . . . . .
H67A H 1.119130 0.674718 0.512243 0.038 Uiso 1 1 calc R U . . .
H67B H 1.274847 0.699689 0.542673 0.038 Uiso 1 1 calc R U . . .
C68 C 1.3495(4) 0.7564(2) 0.46802(18) 0.0497(10) Uani 1 1 d . . . . .
H68A H 1.346473 0.793797 0.452342 0.060 Uiso 1 1 calc R U . . .
H68B H 1.414882 0.772672 0.505718 0.060 Uiso 1 1 calc R U . . .
C69 C 1.0481(3) 0.62324(15) 0.31713(13) 0.0264(6) Uani 1 1 d . . . . .
C70 C 0.9120(3) 0.60725(15) 0.31932(12) 0.0256(6) Uani 1 1 d . . . . .
H70 H 0.884124 0.613190 0.356581 0.031 Uiso 1 1 calc R U . . .
C71 C 0.8167(3) 0.58274(15) 0.26761(13) 0.0285(6) Uani 1 1 d . . . . .
C72 C 0.8597(4) 0.57249(15) 0.21258(13) 0.0367(7) Uani 1 1 d . . . . .
C73 C 0.9953(4) 0.58924(16) 0.21071(14) 0.0382(8) Uani 1 1 d . . . . .
C74 C 1.0887(3) 0.61518(16) 0.26270(14) 0.0327(7) Uani 1 1 d . . . . .
H74 H 1.180716 0.627507 0.261237 0.039 Uiso 1 1 calc R U . . .
C75 C 0.6412(3) 0.54861(17) 0.31119(14) 0.0345(7) Uani 1 1 d . . . . .
H75A H 0.630744 0.591208 0.347293 0.041 Uiso 1 1 calc R U . . .
H75B H 0.715058 0.521821 0.322482 0.041 Uiso 1 1 calc R U . . .
C76 C 0.5084(3) 0.50368(17) 0.29006(14) 0.0374(7) Uani 1 1 d . . . . .
C77 C 0.3156(4) 0.4572(2) 0.21728(19) 0.0559(10) Uani 1 1 d . . . . .
H77A H 0.271211 0.459783 0.180068 0.084 Uiso 1 1 calc R U . . .
H77B H 0.253277 0.472921 0.247492 0.084 Uiso 1 1 calc R U . . .
H77C H 0.337651 0.408406 0.209557 0.084 Uiso 1 1 calc R U . . .
C78A C 1.183(2) 0.6016(12) 0.1571(10) 0.036(3) Uani 0.517(12) 1 d . . P C 1
H78A H 1.244084 0.578727 0.178610 0.043 Uiso 0.517(12) 1 calc R U P C 1
H78B H 1.195296 0.653077 0.181011 0.043 Uiso 0.517(12) 1 calc R U P C 1
C79A C 1.2324(14) 0.5865(4) 0.0971(5) 0.040(2) Uani 0.517(12) 1 d . . P C 1
C80A C 1.1827(12) 0.5319(5) -0.0066(3) 0.064(3) Uani 0.517(12) 1 d . . P C 1
H80A H 1.113955 0.499186 -0.037912 0.096 Uiso 0.517(12) 1 calc R U P C 1
H80B H 1.272025 0.510765 -0.008790 0.096 Uiso 0.517(12) 1 calc R U P C 1
H80C H 1.189539 0.575953 -0.012425 0.096 Uiso 0.517(12) 1 calc R U P C 1
C78B C 1.143(3) 0.5916(17) 0.1467(14) 0.069(8) Uani 0.483(12) 1 d . . P C 2
H78C H 1.204827 0.562314 0.161279 0.082 Uiso 0.483(12) 1 calc R U P C 2
H78D H 1.171156 0.641785 0.171210 0.082 Uiso 0.483(12) 1 calc R U P C 2
C79B C 1.152(2) 0.5751(8) 0.0829(8) 0.057(4) Uani 0.483(12) 1 d . . P C 2
C80B C 1.3035(14) 0.5553(6) 0.0113(4) 0.073(4) Uani 0.483(12) 1 d . . P C 2
H80D H 1.262575 0.507463 -0.011997 0.109 Uiso 0.483(12) 1 calc R U P C 2
H80E H 1.402167 0.555819 0.009068 0.109 Uiso 0.483(12) 1 calc R U P C 2
H80F H 1.260153 0.587670 -0.005082 0.109 Uiso 0.483(12) 1 calc R U P C 2
C81 C 1.2631(3) 0.55472(15) 0.48004(12) 0.0245(6) Uani 1 1 d . . . . .
C82 C 1.1984(3) 0.55815(14) 0.52841(12) 0.0239(5) Uani 1 1 d . . . . .
H82 H 1.155491 0.599781 0.550245 0.029 Uiso 1 1 calc R U . . .
C83 C 1.1962(3) 0.50120(14) 0.54479(12) 0.0224(5) Uani 1 1 d . . . . .
C84 C 1.2614(3) 0.44068(14) 0.51419(12) 0.0224(5) Uani 1 1 d . . . . .
C85 C 1.3270(3) 0.43717(15) 0.46595(12) 0.0254(6) Uani 1 1 d . . . . .
C86 C 1.3262(3) 0.49382(16) 0.44867(13) 0.0283(6) Uani 1 1 d . . . . .
H86 H 1.369006 0.490732 0.415261 0.034 Uiso 1 1 calc R U . . .
C87 C 1.0507(3) 0.55709(15) 0.61857(14) 0.0297(6) Uani 1 1 d . . . . .
H87A H 0.986458 0.542298 0.639891 0.036 Uiso 1 1 calc R U . D 1
H87B H 0.995210 0.567960 0.586860 0.036 Uiso 1 1 calc R U . D 1
C88A C 1.1326(12) 0.6242(6) 0.6629(5) 0.030(2) Uani 0.652(9) 1 d . U P E 1
C89A C 1.3177(6) 0.6713(3) 0.7366(3) 0.0502(18) Uani 0.652(9) 1 d . . P E 1
H89A H 1.349732 0.702816 0.719186 0.075 Uiso 0.652(9) 1 calc R U P E 1
H89B H 1.396912 0.655624 0.755893 0.075 Uiso 0.652(9) 1 calc R U P E 1
H89C H 1.258440 0.696532 0.766470 0.075 Uiso 0.652(9) 1 calc R U P E 1
C88B C 1.138(4) 0.616(2) 0.6585(17) 0.083(10) Uani 0.348(9) 1 d . U P E 2
C89B C 1.2109(18) 0.7338(8) 0.7084(6) 0.079(5) Uani 0.348(9) 1 d . . P E 2
H89D H 1.150515 0.765949 0.734080 0.119 Uiso 0.348(9) 1 calc R U P E 2
H89E H 1.256961 0.758041 0.688096 0.119 Uiso 0.348(9) 1 calc R U P E 2
H89F H 1.279730 0.718711 0.732939 0.119 Uiso 0.348(9) 1 calc R U P E 2
C90 C 1.4445(4) 0.36312(19) 0.38639(15) 0.0402(8) Uani 1 1 d . . . . .
H90A H 1.512466 0.326591 0.380997 0.048 Uiso 1 1 calc R U . . .
H90B H 1.492467 0.406727 0.389400 0.048 Uiso 1 1 calc R U . . .
C91 C 1.3296(5) 0.3380(2) 0.33166(17) 0.0515(9) Uani 1 1 d . . . . .
C92 C 1.2741(7) 0.2665(3) 0.2304(2) 0.0973(19) Uani 1 1 d . . . . .
H92A H 1.234660 0.305649 0.221893 0.146 Uiso 1 1 calc R U . . .
H92B H 1.201400 0.239488 0.237273 0.146 Uiso 1 1 calc R U . . .
H92C H 1.317109 0.235795 0.196146 0.146 Uiso 1 1 calc R U . . .
C93 C 0.6752(3) 0.72503(17) 0.25497(16) 0.0380(7) Uani 1 1 d . . . . .
C94 C 0.6559(3) 0.69554(17) 0.19318(15) 0.0370(7) Uani 1 1 d . . . . .
H94 H 0.570106 0.673825 0.170659 0.044 Uiso 1 1 calc R U . . .
C95 C 0.7679(3) 0.69920(16) 0.16568(14) 0.0340(7) Uani 1 1 d . . . . .
C96 C 0.8933(3) 0.73208(16) 0.19684(14) 0.0338(7) Uani 1 1 d . . . . .
H96 H 0.967808 0.734911 0.176729 0.041 Uiso 1 1 calc R U . . .
C97 C 0.9048(3) 0.76054(16) 0.25847(15) 0.0362(7) Uani 1 1 d . . . . .
C98 C 0.7992(4) 0.75768(17) 0.28908(15) 0.0392(7) Uani 1 1 d . . . . .
H98 H 0.810350 0.777148 0.331650 0.047 Uiso 1 1 calc R U . . .
N1 N 0.5599(3) 0.72073(18) 0.28610(15) 0.0508(8) Uani 1 1 d . . . . .
N2 N 0.7560(3) 0.66334(15) 0.10028(13) 0.0422(7) Uani 1 1 d . . . . .
N3 N 1.0398(3) 0.79423(15) 0.29218(14) 0.0458(7) Uani 1 1 d . . . . .
O1 O 0.3594(3) -0.00507(15) -0.08263(12) 0.0532(7) Uani 1 1 d . . . . .
O2A O 0.3614(12) -0.0458(6) -0.2052(4) 0.134(4) Uani 0.532(5) 1 d . . P B 1
O3A O 0.5234(11) -0.1154(5) -0.1974(5) 0.135(4) Uani 0.532(5) 1 d . U P B 1
O2B O 0.4379(6) -0.1687(3) -0.1814(3) 0.0559(17) Uani 0.468(5) 1 d . . P B 2
O3B O 0.2704(6) -0.0997(2) -0.1880(2) 0.0443(14) Uani 0.468(5) 1 d . . P B 2
O4 O 0.2209(2) 0.10356(12) -0.02804(11) 0.0414(6) Uani 1 1 d . . . . .
O5 O 0.0961(3) 0.11329(13) 0.06246(12) 0.0497(6) Uani 1 1 d . . . . .
O6 O -0.1383(4) 0.2111(2) 0.15000(16) 0.1004(14) Uani 1 1 d . . . . .
O7 O 0.0468(4) 0.24048(16) 0.11713(17) 0.0809(10) Uani 1 1 d . U . . .
O8 O 0.8497(2) -0.09045(13) 0.22729(11) 0.0441(6) Uani 1 1 d . . . . .
O9 O 1.0393(4) 0.0297(2) 0.19136(18) 0.0879(11) Uani 1 1 d . . . . .
O10 O 1.0754(3) -0.01261(16) 0.26178(13) 0.0589(7) Uani 1 1 d . . . . .
O11 O 0.7960(2) -0.08160(12) 0.33469(11) 0.0436(6) Uani 1 1 d . . . . .
O12 O 0.5415(3) -0.09869(15) 0.35402(11) 0.0551(7) Uani 1 1 d . . . . .
O13 O 0.5150(3) -0.08362(16) 0.46682(13) 0.0603(7) Uani 1 1 d . . . . .
O14 O 0.2886(3) -0.07198(15) 0.44803(12) 0.0550(7) Uani 1 1 d . . . . .
O15 O 1.13286(19) 0.49981(10) 0.59100(8) 0.0250(4) Uani 1 1 d . . . . .
O16A O 1.1011(19) 0.6842(8) 0.6659(9) 0.057(2) Uani 0.652(9) 1 d . . P E 1
O17A O 1.242(2) 0.6116(12) 0.6904(8) 0.057(3) Uani 0.652(9) 1 d . . P E 1
O16B O 1.224(5) 0.609(2) 0.7023(16) 0.057(3) Uani 0.348(9) 1 d . . P E 2
O17B O 1.130(4) 0.6723(18) 0.6638(19) 0.057(2) Uani 0.348(9) 1 d . . P E 2
O18 O 1.26952(19) 0.38818(10) 0.53582(8) 0.0245(4) Uani 1 1 d . . . . .
O19 O 1.3886(2) 0.37603(11) 0.43912(9) 0.0315(5) Uani 1 1 d . . . . .
O20 O 1.2135(3) 0.35498(18) 0.33315(14) 0.0709(9) Uani 1 1 d . . . . .
O21 O 1.3772(4) 0.29430(19) 0.28367(13) 0.0777(10) Uani 1 1 d . . . . .
O22 O 0.6796(2) 0.56934(11) 0.26597(10) 0.0355(5) Uani 1 1 d . . . . .
O23 O 0.4689(3) 0.47319(16) 0.31816(13) 0.0580(7) Uani 1 1 d . . . . .
O24 O 0.4411(2) 0.50221(13) 0.23911(11) 0.0452(6) Uani 1 1 d . . . . .
O25 O 0.7656(3) 0.55284(12) 0.16096(10) 0.0521(7) Uani 1 1 d . . . . .
O26A O 1.044(2) 0.5803(11) 0.1572(10) 0.038(3) Uani 0.517(12) 1 d . . P C 1
O27A O 1.3398(8) 0.6082(4) 0.0942(4) 0.0534(19) Uani 0.517(12) 1 d . . P C 1
O28A O 1.1412(12) 0.5468(5) 0.0533(4) 0.059(2) Uani 0.517(12) 1 d . . P C 1
O26B O 1.007(3) 0.5779(14) 0.1519(11) 0.058(6) Uani 0.483(12) 1 d . . P C 2
O27B O 1.0598(13) 0.5683(6) 0.0467(3) 0.074(3) Uani 0.483(12) 1 d . . P C 2
O28B O 1.2827(15) 0.5767(7) 0.0720(5) 0.076(4) Uani 0.483(12) 1 d . . P C 2
O29 O 0.5847(3) 0.73729(18) 0.34011(14) 0.0704(9) Uani 1 1 d . . . . .
O30 O 0.4465(3) 0.70049(19) 0.25579(15) 0.0668(8) Uani 1 1 d . . . . .
O31 O 0.6485(3) 0.62988(14) 0.07358(11) 0.0516(7) Uani 1 1 d . . . . .
O32 O 0.8548(3) 0.66927(17) 0.07660(12) 0.0594(7) Uani 1 1 d . . . . .
O33 O 1.1340(3) 0.79142(19) 0.26372(14) 0.0717(9) Uani 1 1 d . . . . .
O34 O 1.0483(3) 0.82191(13) 0.34644(11) 0.0503(6) Uani 1 1 d . . . . .

loop_
_atom_site_aniso_label
_atom_site_aniso_U_11
_atom_site_aniso_U_22
_atom_site_aniso_U_33
_atom_site_aniso_U_23
_atom_site_aniso_U_13
_atom_site_aniso_U_12
C1 0.0294(15) 0.0259(15) 0.0421(17) 0.0107(13) 0.0055(13) -0.0038(12)
C2 0.0270(14) 0.0226(14) 0.0385(16) 0.0068(12) 0.0092(12) -0.0031(11)
C3 0.0281(15) 0.0241(14) 0.0374(16) 0.0063(12) 0.0054(12) -0.0048(11)
C4 0.0292(15) 0.0344(16) 0.0478(19) 0.0169(14) 0.0086(13) -0.0053(12)
C5 0.0269(16) 0.0387(18) 0.062(2) 0.0245(17) 0.0000(14) -0.0094(13)
C6 0.0288(16) 0.0368(17) 0.060(2) 0.0243(16) 0.0029(14) -0.0054(13)
C7 0.0360(16) 0.0238(14) 0.0431(18) 0.0086(13) 0.0032(13) 0.0001(12)
C8 0.0491(19) 0.0210(14) 0.0421(18) 0.0041(13) -0.0015(15) -0.0032(13)
C9 0.0437(18) 0.0271(15) 0.0378(17) 0.0067(13) 0.0003(14) -0.0015(13)
C10 0.050(2) 0.0311(17) 0.058(2) 0.0181(16) -0.0127(17) -0.0159(15)
C11 0.0253(14) 0.0293(15) 0.0419(17) 0.0111(13) 0.0007(12) -0.0046(11)
C12 0.0297(15) 0.0332(16) 0.0378(17) 0.0066(13) 0.0044(13) -0.0028(12)
C13 0.0310(16) 0.0391(17) 0.0365(17) 0.0113(14) -0.0020(13) -0.0126(13)
C14 0.0305(15) 0.0354(16) 0.0411(17) 0.0178(14) -0.0001(13) -0.0079(13)
C15 0.0331(16) 0.0304(16) 0.0483(19) 0.0149(14) 0.0050(14) -0.0005(13)
C16 0.0320(16) 0.0343(16) 0.0437(18) 0.0163(14) 0.0119(13) 0.0007(13)
C17 0.078(3) 0.058(3) 0.073(3) 0.038(2) 0.016(2) 0.020(2)
C18A 0.057(5) 0.072(5) 0.062(5) 0.037(4) 0.017(4) -0.001(4)
C19A 0.28(2) 0.082(8) 0.163(11) 0.030(9) 0.163(15) 0.010(11)
C18B 0.040(4) 0.033(3) 0.030(3) 0.018(3) -0.005(3) -0.002(3)
C19B 0.080(6) 0.034(4) 0.040(4) 0.002(3) -0.010(4) 0.006(4)
C20 0.0314(15) 0.0308(15) 0.0368(16) 0.0126(13) 0.0011(12) -0.0071(12)
C21 0.0408(18) 0.0416(18) 0.0361(17) 0.0216(15) -0.0078(13) -0.0070(14)
C22 0.0492(19) 0.0352(17) 0.0380(17) 0.0207(14) -0.0040(14) -0.0069(14)
C23 0.0456(18) 0.0284(15) 0.0292(15) 0.0136(12) 0.0032(13) -0.0019(13)
C24 0.053(2) 0.0363(17) 0.0325(16) 0.0168(14) -0.0060(14) -0.0095(15)
C25 0.052(2) 0.0375(18) 0.0434(18) 0.0250(15) -0.0041(15) -0.0107(15)
C26 0.055(2) 0.0286(15) 0.0251(14) 0.0111(12) 0.0011(13) -0.0068(14)
C27 0.075(3) 0.0353(18) 0.0328(17) 0.0186(15) -0.0163(17) -0.0090(17)
C28 0.094(3) 0.0322(17) 0.0334(17) 0.0207(15) -0.0226(18) -0.0160(18)
C29 0.076(2) 0.0283(16) 0.0219(14) 0.0117(12) -0.0084(15) -0.0130(16)
C30 0.055(2) 0.0335(17) 0.0393(18) 0.0176(14) -0.0070(15) -0.0084(15)
C31 0.055(2) 0.0273(16) 0.0442(19) 0.0181(14) -0.0047(15) -0.0057(14)
C32 0.052(2) 0.0430(19) 0.0418(19) 0.0110(16) 0.0082(16) 0.0061(16)
C33 0.068(3) 0.069(3) 0.043(2) 0.005(2) -0.004(2) 0.024(2)
C34 0.153(6) 0.047(3) 0.115(5) 0.000(3) -0.050(5) 0.037(3)
C35 0.0328(16) 0.0261(14) 0.0359(16) 0.0071(12) 0.0066(12) -0.0049(12)
C36 0.0322(16) 0.0325(16) 0.0351(16) 0.0070(13) 0.0073(13) -0.0059(12)
C37 0.0319(16) 0.0273(15) 0.0443(18) 0.0103(13) 0.0040(13) -0.0078(12)
C38 0.0401(17) 0.0273(15) 0.0412(18) 0.0119(13) -0.0029(14) -0.0109(13)
C39 0.0490(19) 0.0363(17) 0.0344(17) 0.0134(14) 0.0058(14) -0.0155(14)
C40 0.0365(17) 0.0354(17) 0.0424(18) 0.0107(14) 0.0066(14) -0.0116(13)
C41 0.042(2) 0.068(3) 0.048(2) 0.0215(19) 0.0093(16) -0.0144(18)
C42 0.053(2) 0.059(2) 0.049(2) 0.0122(19) 0.0140(18) -0.0074(19)
C43 0.050(2) 0.074(3) 0.072(3) -0.002(2) 0.011(2) -0.019(2)
C44 0.0431(18) 0.0278(15) 0.0325(16) 0.0069(13) 0.0007(13) -0.0123(13)
C45 0.0347(16) 0.0360(17) 0.0390(17) 0.0105(14) -0.0063(13) -0.0083(13)
C46 0.0407(18) 0.0299(16) 0.0400(17) 0.0100(14) -0.0039(14) -0.0054(13)
C47 0.0365(16) 0.0275(15) 0.0340(16) 0.0079(13) -0.0009(13) -0.0074(12)
C48 0.0379(17) 0.0316(16) 0.0402(17) 0.0086(14) -0.0033(14) -0.0065(13)
C49 0.0446(19) 0.0298(16) 0.0454(19) 0.0130(14) 0.0005(15) -0.0033(14)
C50 0.0306(15) 0.0238(14) 0.0392(17) 0.0080(13) -0.0017(12) -0.0015(12)
C51 0.0327(16) 0.0292(15) 0.0333(16) 0.0101(13) -0.0076(12) -0.0014(12)
C52 0.0303(15) 0.0248(14) 0.0311(15) 0.0117(12) -0.0037(12) -0.0004(11)
C53 0.0188(12) 0.0225(13) 0.0298(14) 0.0078(11) 0.0007(10) -0.0004(10)
C54 0.0230(13) 0.0273(14) 0.0301(14) 0.0112(12) -0.0016(11) -0.0014(11)
C55 0.0295(15) 0.0267(14) 0.0393(16) 0.0153(13) 0.0001(12) -0.0009(11)
C56 0.056(2) 0.053(2) 0.041(2) 0.0154(17) 0.0112(17) -0.0132(18)
C57 0.060(2) 0.0384(19) 0.044(2) 0.0144(16) 0.0070(18) -0.0160(17)
C58 0.076(3) 0.063(3) 0.046(2) 0.012(2) 0.018(2) -0.018(2)
C59 0.0191(13) 0.0326(15) 0.0346(15) 0.0205(13) -0.0003(11) -0.0038(11)
C60 0.0177(12) 0.0283(14) 0.0263(13) 0.0147(11) 0.0037(10) -0.0001(10)
C61 0.0197(13) 0.0360(15) 0.0337(15) 0.0221(13) 0.0040(11) -0.0008(11)
C62 0.0266(15) 0.054(2) 0.053(2) 0.0404(17) 0.0091(13) 0.0003(14)
C63 0.0219(15) 0.065(2) 0.071(2) 0.050(2) -0.0015(15) -0.0125(15)
C64 0.0185(14) 0.057(2) 0.0510(19) 0.0378(17) -0.0033(12) -0.0060(13)
C65 0.0308(15) 0.0259(14) 0.0370(16) 0.0168(12) 0.0007(12) -0.0026(11)
C66 0.0442(18) 0.0243(15) 0.0429(18) 0.0150(13) -0.0069(14) -0.0123(13)
C67 0.0350(16) 0.0279(15) 0.0308(15) 0.0138(12) -0.0062(12) -0.0091(12)
C68 0.0439(19) 0.049(2) 0.064(2) 0.0382(19) -0.0174(17) -0.0245(16)
C69 0.0302(14) 0.0277(14) 0.0283(14) 0.0183(12) 0.0047(11) 0.0030(11)
C70 0.0285(14) 0.0274(14) 0.0238(13) 0.0139(11) 0.0017(11) 0.0016(11)
C71 0.0371(16) 0.0234(13) 0.0262(14) 0.0139(11) -0.0047(12) -0.0023(11)
C72 0.063(2) 0.0235(14) 0.0239(14) 0.0139(12) -0.0083(14) -0.0070(14)
C73 0.068(2) 0.0272(15) 0.0254(15) 0.0154(12) 0.0112(14) -0.0002(14)
C74 0.0432(17) 0.0314(15) 0.0323(15) 0.0201(13) 0.0113(13) 0.0065(13)
C75 0.0306(15) 0.0390(17) 0.0326(16) 0.0154(13) -0.0037(12) -0.0030(13)
C76 0.0385(17) 0.0371(17) 0.0326(16) 0.0110(14) 0.0003(13) 0.0014(14)
C77 0.046(2) 0.053(2) 0.055(2) 0.0131(19) -0.0106(17) -0.0121(17)
C78A 0.051(8) 0.034(5) 0.032(5) 0.019(4) 0.019(5) 0.005(5)
C79A 0.043(5) 0.028(4) 0.052(6) 0.020(4) 0.004(5) -0.002(4)
C80A 0.095(8) 0.061(5) 0.024(3) 0.005(3) 0.004(4) -0.016(5)
C78B 0.09(2) 0.064(13) 0.074(16) 0.041(12) 0.050(13) 0.021(12)
C79B 0.077(11) 0.051(7) 0.056(9) 0.027(6) 0.034(9) 0.009(8)
C80B 0.105(10) 0.084(8) 0.053(6) 0.041(6) 0.047(6) 0.038(7)
C81 0.0140(12) 0.0313(14) 0.0305(14) 0.0166(12) -0.0030(10) -0.0044(10)
C82 0.0204(12) 0.0233(13) 0.0275(13) 0.0110(11) -0.0007(10) -0.0018(10)
C83 0.0181(12) 0.0252(13) 0.0225(12) 0.0102(11) -0.0034(10) -0.0060(10)
C84 0.0194(12) 0.0227(13) 0.0249(13) 0.0114(11) -0.0041(10) -0.0025(10)
C85 0.0187(12) 0.0312(14) 0.0272(14) 0.0137(12) -0.0011(10) 0.0023(10)
C86 0.0210(13) 0.0398(16) 0.0282(14) 0.0184(13) 0.0019(11) 0.0014(11)
C87 0.0315(15) 0.0266(15) 0.0318(15) 0.0109(13) 0.0092(12) 0.0020(12)
C88A 0.034(4) 0.022(4) 0.023(4) -0.003(3) 0.003(3) -0.003(3)
C89A 0.039(3) 0.052(3) 0.038(3) 0.000(2) -0.010(2) -0.003(2)
C88B 0.103(18) 0.092(19) 0.071(17) 0.043(14) 0.040(13) 0.056(13)
C89B 0.099(12) 0.072(9) 0.058(8) 0.023(7) -0.006(7) -0.023(8)
C90 0.0392(18) 0.0472(19) 0.0371(17) 0.0171(15) 0.0138(14) 0.0136(15)
C91 0.068(3) 0.046(2) 0.041(2) 0.0180(17) 0.0098(18) 0.0084(19)
C92 0.125(5) 0.093(4) 0.049(3) 0.008(3) -0.008(3) -0.015(4)
C93 0.0433(18) 0.0325(16) 0.0480(19) 0.0258(15) 0.0086(14) -0.0030(13)
C94 0.0371(17) 0.0338(16) 0.0484(19) 0.0285(15) -0.0048(14) -0.0058(13)
C95 0.0392(17) 0.0311(15) 0.0392(17) 0.0241(14) -0.0012(13) -0.0070(13)
C96 0.0369(16) 0.0309(15) 0.0392(17) 0.0214(14) 0.0011(13) -0.0032(12)
C97 0.0431(18) 0.0262(15) 0.0432(18) 0.0204(14) -0.0015(14) -0.0079(13)
C98 0.054(2) 0.0300(16) 0.0381(17) 0.0194(14) 0.0011(15) -0.0034(14)
N1 0.0522(19) 0.0552(19) 0.054(2) 0.0309(16) 0.0106(15) -0.0053(15)
N2 0.0506(17) 0.0441(16) 0.0396(15) 0.0284(13) -0.0053(13) -0.0093(13)
N3 0.0533(18) 0.0385(16) 0.0459(17) 0.0221(14) -0.0094(14) -0.0136(13)
O1 0.0607(17) 0.0573(16) 0.0457(14) 0.0226(13) 0.0147(12) 0.0040(13)
O2A 0.187(10) 0.146(8) 0.103(6) 0.089(7) 0.012(6) 0.010(7)
O3A 0.155(9) 0.112(7) 0.198(9) 0.097(7) 0.115(8) 0.061(6)
O2B 0.066(4) 0.040(3) 0.047(3) 0.006(2) -0.006(3) 0.020(3)
O3B 0.056(3) 0.027(2) 0.039(3) 0.006(2) -0.007(2) 0.005(2)
O4 0.0450(13) 0.0346(12) 0.0447(13) 0.0210(10) -0.0106(10) -0.0126(10)
O5 0.0564(16) 0.0374(13) 0.0638(16) 0.0252(12) 0.0216(13) 0.0124(11)
O6 0.105(3) 0.120(3) 0.064(2) 0.018(2) 0.029(2) 0.056(3)
O7 0.079(2) 0.0436(17) 0.103(3) 0.0196(17) -0.013(2) 0.0063(15)
O8 0.0311(12) 0.0449(13) 0.0506(14) 0.0137(11) 0.0039(10) -0.0082(10)
O9 0.082(2) 0.098(3) 0.097(3) 0.052(2) 0.016(2) -0.033(2)
O10 0.0450(15) 0.0628(17) 0.0570(17) 0.0107(14) 0.0094(13) -0.0125(13)
O11 0.0460(13) 0.0344(12) 0.0465(13) 0.0171(10) -0.0097(11) -0.0188(10)
O12 0.0559(16) 0.0683(18) 0.0397(13) 0.0217(13) 0.0009(11) -0.0284(13)
O13 0.0700(19) 0.0615(18) 0.0536(16) 0.0293(14) 0.0019(14) -0.0157(15)
O14 0.0618(17) 0.0574(16) 0.0424(14) 0.0151(12) 0.0111(12) -0.0095(13)
O15 0.0257(10) 0.0260(10) 0.0265(10) 0.0133(8) 0.0053(7) 0.0009(8)
O16A 0.076(8) 0.024(5) 0.060(2) 0.012(4) -0.016(5) 0.008(3)
O17A 0.071(7) 0.042(2) 0.047(7) 0.013(4) -0.013(5) 0.000(3)
O16B 0.071(7) 0.042(2) 0.047(7) 0.013(4) -0.013(5) 0.000(3)
O17B 0.076(8) 0.024(5) 0.060(2) 0.012(4) -0.016(5) 0.008(3)
O18 0.0238(9) 0.0221(9) 0.0261(9) 0.0106(8) -0.0044(7) -0.0037(7)
O19 0.0321(11) 0.0354(11) 0.0296(10) 0.0148(9) 0.0069(8) 0.0119(9)
O20 0.063(2) 0.080(2) 0.0573(18) 0.0200(16) -0.0127(15) 0.0113(16)
O21 0.091(2) 0.078(2) 0.0438(16) 0.0028(15) 0.0097(16) 0.0086(18)
O22 0.0342(11) 0.0367(12) 0.0361(11) 0.0210(10) -0.0148(9) -0.0075(9)
O23 0.0465(15) 0.0743(19) 0.0610(17) 0.0370(15) 0.0019(13) -0.0142(13)
O24 0.0403(13) 0.0465(14) 0.0421(13) 0.0147(11) -0.0077(10) -0.0083(11)
O25 0.094(2) 0.0315(12) 0.0289(11) 0.0207(10) -0.0252(12) -0.0261(12)
O26A 0.059(8) 0.032(4) 0.022(4) 0.011(3) -0.002(4) -0.014(4)
O27A 0.067(5) 0.052(4) 0.052(4) 0.029(3) 0.014(3) -0.005(3)
O28A 0.067(6) 0.061(5) 0.041(4) 0.011(3) 0.013(4) 0.007(4)
O26B 0.097(16) 0.059(6) 0.024(6) 0.020(5) 0.015(8) -0.016(8)
O27B 0.102(8) 0.082(6) 0.039(4) 0.024(4) 0.010(4) -0.036(6)
O28B 0.100(10) 0.089(8) 0.070(7) 0.047(6) 0.065(7) 0.036(7)
O29 0.080(2) 0.081(2) 0.0520(17) 0.0254(16) 0.0209(15) -0.0167(17)
O30 0.0456(16) 0.094(2) 0.079(2) 0.0527(19) 0.0131(15) -0.0051(15)
O31 0.0601(16) 0.0546(15) 0.0439(14) 0.0307(12) -0.0156(12) -0.0235(13)
O32 0.0574(17) 0.084(2) 0.0416(14) 0.0312(14) 0.0033(12) -0.0141(15)
O33 0.0496(16) 0.103(3) 0.0635(18) 0.0375(18) -0.0034(14) -0.0368(16)
O34 0.0668(17) 0.0342(13) 0.0440(14) 0.0148(11) -0.0103(12) -0.0062(11)

loop_
_atom_type_symbol
_atom_type_description
_atom_type_scat_dispersion_real
_atom_type_scat_dispersion_imag
_atom_type_scat_source
C C 0.0181 0.0091 'International Tables Vol C Tables 4.2.6.8 and 6.1.1.4'
H H 0.0000 0.0000 'International Tables Vol C Tables 4.2.6.8 and 6.1.1.4'
N N 0.0311 0.0180 'International Tables Vol C Tables 4.2.6.8 and 6.1.1.4'
O O 0.0492 0.0322 'International Tables Vol C Tables 4.2.6.8 and 6.1.1.4'

loop_
_geom_angle_atom_site_label_1
_geom_angle_atom_site_label_2
_geom_angle_atom_site_label_3
_geom_angle
C11 C1 C9 112.0(3)
C11 C1 C6 111.1(3)
C9 C1 C6 108.4(3)
C11 C1 C2 109.4(2)
C9 C1 C2 107.3(3)
C6 C1 C2 108.4(3)
C1 C2 C3 112.5(2)
C1 C2 H2A 109.1
C3 C2 H2A 109.1
C1 C2 H2B 109.1
C3 C2 H2B 109.1
H2A C2 H2B 107.8
C35 C3 C4 113.7(3)
C35 C3 C2 110.0(2)
C4 C3 C2 108.1(2)
C35 C3 C7 109.4(2)
C4 C3 C7 107.3(2)
C2 C3 C7 108.1(3)
C5 C4 C3 110.9(3)
C5 C4 H4A 109.5
C3 C4 H4A 109.5
C5 C4 H4B 109.5
C3 C4 H4B 109.5
H4A C4 H4B 108.1
C4 C5 C6 110.6(3)
C4 C5 C10 109.8(3)
C6 C5 C10 109.1(3)
C4 C5 H5 109.1
C6 C5 H5 109.1
C10 C5 H5 109.1
C5 C6 C1 110.5(3)
C5 C6 H6A 109.6
C1 C6 H6A 109.6
C5 C6 H6B 109.6
C1 C6 H6B 109.6
H6A C6 H6B 108.1
C8 C7 C3 110.8(3)
C8 C7 H7A 109.5
C3 C7 H7A 109.5
C8 C7 H7B 109.5
C3 C7 H7B 109.5
H7A C7 H7B 108.1
C10 C8 C7 109.9(3)
C10 C8 C9 110.6(3)
C7 C8 C9 109.2(3)
C10 C8 H8 109.0
C7 C8 H8 109.0
C9 C8 H8 109.0
C8 C9 C1 110.3(3)
C8 C9 H9A 109.6
C1 C9 H9A 109.6
C8 C9 H9B 109.6
C1 C9 H9B 109.6
H9A C9 H9B 108.1
C8 C10 C5 108.5(3)
C8 C10 H10A 110.0
C5 C10 H10A 110.0
C8 C10 H10B 110.0
C5 C10 H10B 110.0
H10A C10 H10B 108.4
C16 C11 C12 118.1(3)
C16 C11 C1 119.8(3)
C12 C11 C1 122.1(3)
C13 C12 C11 120.8(3)
C13 C12 H12 119.6
C11 C12 H12 119.6
C14 C13 O1 113.4(3)
C14 C13 C12 120.2(3)
O1 C13 C12 126.4(3)
C13 C14 C15 119.9(3)
C13 C14 O4 119.8(3)
C15 C14 O4 120.2(3)
O5 C15 C14 113.5(3)
O5 C15 C16 125.8(3)
C14 C15 C16 120.7(3)
C11 C16 C15 120.3(3)
C11 C16 H16 119.9
C15 C16 H16 119.9
O1 C17 C18B 119.7(5)
O1 C17 C18A 113.7(5)
O1 C17 H17A 108.8
C18A C17 H17A 108.8
O1 C17 H17B 108.8
C18A C17 H17B 108.8
H17A C17 H17B 107.7
O2A C18A O3A 125.4(10)
O2A C18A C17 124.3(9)
O3A C18A C17 108.4(9)
O3A C19A H19A 109.5
O3A C19A H19B 109.5
H19A C19A H19B 109.5
O3A C19A H19C 109.5
H19A C19A H19C 109.5
H19B C19A H19C 109.5
O2B C18B O3B 124.9(6)
O2B C18B C17 122.7(6)
O3B C18B C17 112.1(6)
O3B C19B H19D 109.5
O3B C19B H19E 109.5
H19D C19B H19E 109.5
O3B C19B H19F 109.5
H19D C19B H19F 109.5
H19E C19B H19F 109.5
C21 C20 C25 120.2(3)
C21 C20 O4 115.0(3)
C25 C20 O4 124.7(3)
C20 C21 C22 119.2(3)
C20 C21 H21 120.4
C22 C21 H21 120.4
C21 C22 C23 122.9(3)
C21 C22 H22 118.6
C23 C22 H22 118.6
C24 C23 C22 116.1(3)
C24 C23 C26 122.7(3)
C22 C23 C26 121.1(3)
C23 C24 C25 121.4(3)
C23 C24 H24 119.3
C25 C24 H24 119.3
C20 C25 C24 120.0(3)
C20 C25 H25 120.0
C24 C25 H25 120.0
C31 C26 C27 117.4(3)
C31 C26 C23 121.7(3)
C27 C26 C23 120.9(3)
C28 C27 C26 121.1(3)
C28 C27 H27 119.4
C26 C27 H27 119.4
C27 C28 C29 120.1(3)
C27 C28 H28 120.0
C29 C28 H28 120.0
C30 C29 C28 120.4(3)
C30 C29 O25 122.9(3)
C28 C29 O25 116.7(3)
C29 C30 C31 118.8(3)
C29 C30 H30 120.6
C31 C30 H30 120.6
C26 C31 C30 122.1(3)
C26 C31 H31 118.9
C30 C31 H31 118.9
O5 C32 C33 107.6(3)
O5 C32 H32A 110.2
C33 C32 H32A 110.2
O5 C32 H32B 110.2
C33 C32 H32B 110.2
H32A C32 H32B 108.5
O6 C33 O7 124.8(5)
O6 C33 C32 123.0(5)
O7 C33 C32 112.2(4)
O7 C34 H34A 109.5
O7 C34 H34B 109.5
H34A C34 H34B 109.5
O7 C34 H34C 109.5
H34A C34 H34C 109.5
H34B C34 H34C 109.5
C40 C35 C36 118.6(3)
C40 C35 C3 122.8(3)
C36 C35 C3 118.6(3)
C37 C36 C35 120.1(3)
C37 C36 H36 120.0
C35 C36 H36 120.0
O8 C37 C38 115.8(3)
O8 C37 C36 123.1(3)
C38 C37 C36 121.2(3)
C37 C38 O11 120.9(3)
C37 C38 C39 119.1(3)
O11 C38 C39 119.9(3)
O12 C39 C38 114.5(3)
O12 C39 C40 125.1(3)
C38 C39 C40 120.5(3)
C39 C40 C35 120.6(3)
C39 C40 H40 119.7
C35 C40 H40 119.7
O8 C41 C42 111.6(3)
O8 C41 H41A 109.3
C42 C41 H41A 109.3
O8 C41 H41B 109.3
C42 C41 H41B 109.3
H41A C41 H41B 108.0
O9 C42 O10 124.0(4)
O9 C42 C41 121.7(4)
O10 C42 C41 114.2(4)
O10 C43 H43A 109.5
O10 C43 H43B 109.5
H43A C43 H43B 109.5
O10 C43 H43C 109.5
H43A C43 H43C 109.5
H43B C43 H43C 109.5
C45 C44 C49 121.2(3)
C45 C44 O11 122.8(3)
C49 C44 O11 116.0(3)
C44 C45 C46 118.8(3)
C44 C45 H45 120.6
C46 C45 H45 120.6
C47 C46 C45 121.7(3)
C47 C46 H46 119.1
C45 C46 H46 119.1
C48 C47 C46 117.7(3)
C48 C47 C50 121.6(3)
C46 C47 C50 120.6(3)
C49 C48 C47 121.5(3)
C49 C48 H48 119.2
C47 C48 H48 119.2
C44 C49 C48 119.1(3)
C44 C49 H49 120.4
C48 C49 H49 120.4
C51 C50 C55 117.5(3)
C51 C50 C47 121.4(3)
C55 C50 C47 121.0(3)
C52 C51 C50 121.9(3)
C52 C51 H51 119.1
C50 C51 H51 119.1
C53 C52 C51 118.9(3)
C53 C52 H52 120.5
C51 C52 H52 120.5
C54 C53 C52 120.4(3)
C54 C53 O18 115.2(2)
C52 C53 O18 124.4(2)
C53 C54 C55 120.1(3)
C53 C54 H54 120.0
C55 C54 H54 120.0
C54 C55 C50 121.0(3)
C54 C55 H55 119.5
C50 C55 H55 119.5
O12 C56 C57 108.6(3)
O12 C56 H56A 110.0
C57 C56 H56A 110.0
O12 C56 H56B 110.0
C57 C56 H56B 110.0
H56A C56 H56B 108.3
O13 C57 O14 125.8(4)
O13 C57 C56 125.2(4)
O14 C57 C56 108.9(3)
O14 C58 H58A 109.5
O14 C58 H58B 109.5
H58A C58 H58B 109.5
O14 C58 H58C 109.5
H58A C58 H58C 109.5
H58B C58 H58C 109.5
C81 C59 C64 111.3(2)
C81 C59 C67 113.1(2)
C64 C59 C67 107.9(2)
C81 C59 C60 107.8(2)
C64 C59 C60 108.9(2)
C67 C59 C60 107.7(2)
C61 C60 C59 112.0(2)
C61 C60 H60A 109.2
C59 C60 H60A 109.2
C61 C60 H60B 109.2
C59 C60 H60B 109.2
H60A C60 H60B 107.9
C69 C61 C60 108.5(2)
C69 C61 C65 110.9(2)
C60 C61 C65 108.5(2)
C69 C61 C62 112.7(2)
C60 C61 C62 108.2(2)
C65 C61 C62 107.9(2)
C63 C62 C61 110.1(3)
C63 C62 H62A 109.6
C61 C62 H62A 109.6
C63 C62 H62B 109.6
C61 C62 H62B 109.6
H62A C62 H62B 108.2
C68 C63 C64 110.1(3)
C68 C63 C62 110.0(3)
C64 C63 C62 110.2(3)
C68 C63 H63 108.8
C64 C63 H63 108.8
C62 C63 H63 108.8
C63 C64 C59 109.9(2)
C63 C64 H64A 109.7
C59 C64 H64A 109.7
C63 C64 H64B 109.7
C59 C64 H64B 109.7
H64A C64 H64B 108.2
C66 C65 C61 110.6(3)
C66 C65 H65A 109.5
C61 C65 H65A 109.5
C66 C65 H65B 109.5
C61 C65 H65B 109.5
H65A C65 H65B 108.1
C68 C66 C67 110.0(3)
C68 C66 C65 109.7(3)
C67 C66 C65 109.0(2)
C68 C66 H66 109.4
C67 C66 H66 109.4
C65 C66 H66 109.4
C66 C67 C59 110.7(3)
C66 C67 H67A 109.5
C59 C67 H67A 109.5
C66 C67 H67B 109.5
C59 C67 H67B 109.5
H67A C67 H67B 108.1
C63 C68 C66 108.8(3)
C63 C68 H68A 109.9
C66 C68 H68A 109.9
C63 C68 H68B 109.9
C66 C68 H68B 109.9
H68A C68 H68B 108.3
C74 C69 C70 119.7(3)
C74 C69 C61 120.5(3)
C70 C69 C61 119.8(2)
C71 C70 C69 120.6(3)
C71 C70 H70 119.7
C69 C70 H70 119.7
O22 C71 C70 124.6(3)
O22 C71 C72 116.1(3)
C70 C71 C72 119.2(3)
O25 C72 C73 119.2(3)
O25 C72 C71 120.6(3)
C73 C72 C71 119.9(3)
C74 C73 O26B 131.9(11)
C74 C73 C72 120.4(3)
O26B C73 C72 107.6(11)
C74 C73 O26A 117.2(9)
C72 C73 O26A 122.4(8)
C73 C74 C69 120.1(3)
C73 C74 H74 120.0
C69 C74 H74 120.0
O22 C75 C76 111.8(2)
O22 C75 H75A 109.3
C76 C75 H75A 109.3
O22 C75 H75B 109.3
C76 C75 H75B 109.3
H75A C75 H75B 107.9
O23 C76 O24 124.1(3)
O23 C76 C75 121.7(3)
O24 C76 C75 114.1(3)
O24 C77 H77A 109.5
O24 C77 H77B 109.5
H77A C77 H77B 109.5
O24 C77 H77C 109.5
H77A C77 H77C 109.5
H77B C77 H77C 109.5
O26A C78A C79A 118.7(16)
O26A C78A H78A 107.6
C79A C78A H78A 107.6
O26A C78A H78B 107.6
C79A C78A H78B 107.6
H78A C78A H78B 107.1
O27A C79A O28A 127.9(13)
O27A C79A C78A 121.9(11)
O28A C79A C78A 110.2(13)
O28A C80A H80A 109.5
O28A C80A H80B 109.5
H80A C80A H80B 109.5
O28A C80A H80C 109.5
H80A C80A H80C 109.5
H80B C80A H80C 109.5
O26B C78B C79B 109(2)
O26B C78B H78C 110.0
C79B C78B H78C 110.0
O26B C78B H78D 110.0
C79B C78B H78D 110.0
H78C C78B H78D 108.3
O27B C79B O28B 121.9(13)
O27B C79B C78B 124.7(17)
O28B C79B C78B 112.9(19)
O28B C80B H80D 109.5
O28B C80B H80E 109.5
H80D C80B H80E 109.5
O28B C80B H80F 109.5
H80D C80B H80F 109.5
H80E C80B H80F 109.5
C86 C81 C82 119.3(3)
C86 C81 C59 119.0(2)
C82 C81 C59 121.6(3)
C83 C82 C81 120.5(3)
C83 C82 H82 119.8
C81 C82 H82 119.8
O15 C83 C82 124.1(2)
O15 C83 C84 115.5(2)
C82 C83 C84 120.3(2)
O18 C84 C83 118.5(2)
O18 C84 C85 121.9(2)
C83 C84 C85 119.3(2)
O19 C85 C86 124.8(3)
O19 C85 C84 115.0(2)
C86 C85 C84 120.2(3)
C81 C86 C85 120.3(3)
C81 C86 H86 119.8
C85 C86 H86 119.8
O15 C87 C88B 109.3(17)
O15 C87 C88A 114.3(6)
O15 C87 H87A 108.7
C88A C87 H87A 108.7
O15 C87 H87B 108.7
C88A C87 H87B 108.7
H87A C87 H87B 107.6
O16A C88A O17A 124.7(15)
O16A C88A C87 122.0(12)
O17A C88A C87 112.8(14)
O17A C89A H89A 109.5
O17A C89A H89B 109.5
H89A C89A H89B 109.5
O17A C89A H89C 109.5
H89A C89A H89C 109.5
H89B C89A H89C 109.5
O17B C88B O16B 114(4)
O17B C88B C87 127(4)
O16B C88B C87 118(4)
O17B C89B H89D 109.5
O17B C89B H89E 109.5
H89D C89B H89E 109.5
O17B C89B H89F 109.5
H89D C89B H89F 109.5
H89E C89B H89F 109.5
O19 C90 C91 110.2(3)
O19 C90 H90A 109.6
C91 C90 H90A 109.6
O19 C90 H90B 109.6
C91 C90 H90B 109.6
H90A C90 H90B 108.1
O20 C91 O21 124.9(4)
O20 C91 C90 124.8(3)
O21 C91 C90 110.3(4)
O21 C92 H92A 109.5
O21 C92 H92B 109.5
H92A C92 H92B 109.5
O21 C92 H92C 109.5
H92A C92 H92C 109.5
H92B C92 H92C 109.5
C94 C93 C98 123.0(3)
C94 C93 N1 118.4(3)
C98 C93 N1 118.6(3)
C93 C94 C95 116.6(3)
C93 C94 H94 121.7
C95 C94 H94 121.7
C96 C95 C94 123.4(3)
C96 C95 N2 118.0(3)
C94 C95 N2 118.5(3)
C97 C96 C95 116.7(3)
C97 C96 H96 121.6
C95 C96 H96 121.6
C98 C97 C96 123.3(3)
C98 C97 N3 119.7(3)
C96 C97 N3 117.1(3)
C97 C98 C93 117.0(3)
C97 C98 H98 121.5
C93 C98 H98 121.5
O29 N1 O30 125.1(3)
O29 N1 C93 117.2(3)
O30 N1 C93 117.6(3)
O31 N2 O32 125.0(3)
O31 N2 C95 117.5(3)
O32 N2 C95 117.5(3)
O34 N3 O33 125.0(3)
O34 N3 C97 117.0(3)
O33 N3 C97 117.9(3)
C17 O1 C13 117.7(3)
C18A O3A C19A 106.4(11)
C18B O3B C19B 117.4(6)
C14 O4 C20 118.2(2)
C15 O5 C32 119.8(3)
C33 O7 C34 117.6(5)
C37 O8 C41 116.2(3)
C42 O10 C43 115.3(4)
C38 O11 C44 117.7(3)
C39 O12 C56 117.4(3)
C57 O14 C58 117.8(3)
C83 O15 C87 117.1(2)
C88A O17A C89A 116.2(18)
C88B O17B C89B 127(3)
C84 O18 C53 120.3(2)
C85 O19 C90 120.2(2)
C91 O21 C92 113.8(4)
C71 O22 C75 117.2(2)
C76 O24 C77 114.6(3)
C72 O25 C29 119.0(2)
C73 O26A C78A 121.0(17)
C79A O28A C80A 112.6(9)
C73 O26B C78B 110.4(19)
C79B O28B C80B 117.3(14)

loop_
_geom_bond_atom_site_label_1
_geom_bond_atom_site_label_2
_geom_bond_distance
C1 C11 1.535(4)
C1 C9 1.546(4)
C1 C6 1.547(4)
C1 C2 1.549(4)
C2 C3 1.550(4)
C2 H2A 0.9900
C2 H2B 0.9900
C3 C35 1.524(4)
C3 C4 1.539(4)
C3 C7 1.553(4)
C4 C5 1.529(5)
C4 H4A 0.9900
C4 H4B 0.9900
C5 C6 1.531(5)
C5 C10 1.536(5)
C5 H5 1.0000
C6 H6A 0.9900
C6 H6B 0.9900
C7 C8 1.526(5)
C7 H7A 0.9900
C7 H7B 0.9900
C8 C10 1.524(5)
C8 C9 1.539(5)
C8 H8 1.0000
C9 H9A 0.9900
C9 H9B 0.9900
C10 H10A 0.9900
C10 H10B 0.9900
C11 C16 1.394(4)
C11 C12 1.399(5)
C12 C13 1.398(5)
C12 H12 0.9500
C13 C14 1.372(5)
C13 O1 1.379(4)
C14 C15 1.375(5)
C14 O4 1.388(4)
C15 O5 1.356(4)
C15 C16 1.399(5)
C16 H16 0.9500
C17 O1 1.360(5)
C17 C18B 1.382(8)
C17 C18A 1.535(9)
C17 H17A 0.9900
C17 H17B 0.9900
C18A O2A 1.230(12)
C18A O3A 1.233(11)
C19A O3A 1.679(19)
C19A H19A 0.9800
C19A H19B 0.9800
C19A H19C 0.9800
C18B O2B 1.188(9)
C18B O3B 1.306(8)
C19B O3B 1.448(9)
C19B H19D 0.9800
C19B H19E 0.9800
C19B H19F 0.9800
C20 C21 1.361(5)
C20 C25 1.374(5)
C20 O4 1.394(4)
C21 C22 1.380(5)
C21 H21 0.9500
C22 C23 1.394(4)
C22 H22 0.9500
C23 C24 1.386(4)
C23 C26 1.484(4)
C24 C25 1.390(5)
C24 H24 0.9500
C25 H25 0.9500
C26 C31 1.384(5)
C26 C27 1.389(5)
C27 C28 1.376(5)
C27 H27 0.9500
C28 C29 1.380(5)
C28 H28 0.9500
C29 C30 1.369(5)
C29 O25 1.391(4)
C30 C31 1.390(5)
C30 H30 0.9500
C31 H31 0.9500
C32 O5 1.399(4)
C32 C33 1.509(6)
C32 H32A 0.9900
C32 H32B 0.9900
C33 O6 1.210(6)
C33 O7 1.339(7)
C34 O7 1.442(6)
C34 H34A 0.9800
C34 H34B 0.9800
C34 H34C 0.9800
C35 C40 1.397(5)
C35 C36 1.402(4)
C36 C37 1.391(4)
C36 H36 0.9500
C37 O8 1.377(4)
C37 C38 1.380(5)
C38 O11 1.385(4)
C38 C39 1.391(5)
C39 O12 1.387(4)
C39 C40 1.392(5)
C40 H40 0.9500
C41 O8 1.424(5)
C41 C42 1.516(5)
C41 H41A 0.9900
C41 H41B 0.9900
C42 O9 1.194(5)
C42 O10 1.314(5)
C43 O10 1.454(5)
C43 H43A 0.9800
C43 H43B 0.9800
C43 H43C 0.9800
C44 C45 1.371(5)
C44 C49 1.384(5)
C44 O11 1.391(4)
C45 C46 1.394(4)
C45 H45 0.9500
C46 C47 1.390(5)
C46 H46 0.9500
C47 C48 1.387(5)
C47 C50 1.497(4)
C48 C49 1.385(4)
C48 H48 0.9500
C49 H49 0.9500
C50 C51 1.393(4)
C50 C55 1.402(4)
C51 C52 1.391(4)
C51 H51 0.9500
C52 C53 1.386(4)
C52 H52 0.9500
C53 C54 1.381(4)
C53 O18 1.387(3)
C54 C55 1.382(4)
C54 H54 0.9500
C55 H55 0.9500
C56 O12 1.409(5)
C56 C57 1.516(5)
C56 H56A 0.9900
C56 H56B 0.9900
C57 O13 1.203(5)
C57 O14 1.321(5)
C58 O14 1.448(5)
C58 H58A 0.9800
C58 H58B 0.9800
C58 H58C 0.9800
C59 C81 1.527(4)
C59 C64 1.541(4)
C59 C67 1.543(4)
C59 C60 1.549(4)
C60 C61 1.535(4)
C60 H60A 0.9900
C60 H60B 0.9900
C61 C69 1.527(4)
C61 C65 1.539(4)
C61 C62 1.545(4)
C62 C63 1.531(5)
C62 H62A 0.9900
C62 H62B 0.9900
C63 C68 1.517(6)
C63 C64 1.530(4)
C63 H63 1.0000
C64 H64A 0.9900
C64 H64B 0.9900
C65 C66 1.531(4)
C65 H65A 0.9900
C65 H65B 0.9900
C66 C68 1.522(5)
C66 C67 1.530(4)
C66 H66 1.0000
C67 H67A 0.9900
C67 H67B 0.9900
C68 H68A 0.9900
C68 H68B 0.9900
C69 C74 1.391(4)
C69 C70 1.393(4)
C70 C71 1.388(4)
C70 H70 0.9500
C71 O22 1.370(4)
C71 C72 1.403(4)
C72 O25 1.383(4)
C72 C73 1.390(5)
C73 C74 1.383(5)
C73 O26B 1.39(3)
C73 O26A 1.40(3)
C74 H74 0.9500
C75 O22 1.429(4)
C75 C76 1.511(4)
C75 H75A 0.9900
C75 H75B 0.9900
C76 O23 1.199(4)
C76 O24 1.324(4)
C77 O24 1.454(4)
C77 H77A 0.9800
C77 H77B 0.9800
C77 H77C 0.9800
C78A O26A 1.44(3)
C78A C79A 1.53(3)
C78A H78A 0.9900
C78A H78B 0.9900
C79A O27A 1.170(16)
C79A O28A 1.297(14)
C80A O28A 1.490(12)
C80A H80A 0.9800
C80A H80B 0.9800
C80A H80C 0.9800
C78B O26B 1.40(3)
C78B C79B 1.48(3)
C78B H78C 0.9900
C78B H78D 0.9900
C79B O27B 1.15(2)
C79B O28B 1.349(18)
C80B O28B 1.420(13)
C80B H80D 0.9800
C80B H80E 0.9800
C80B H80F 0.9800
C81 C86 1.388(4)
C81 C82 1.397(4)
C82 C83 1.387(4)
C82 H82 0.9500
C83 O15 1.373(3)
C83 C84 1.389(4)
C84 O18 1.382(3)
C84 C85 1.398(4)
C85 O19 1.360(3)
C85 C86 1.394(4)
C86 H86 0.9500
C87 O15 1.424(3)
C87 C88B 1.43(4)
C87 C88A 1.530(8)
C87 H87A 0.9900
C87 H87B 0.9900
C88A O16A 1.256(19)
C88A O17A 1.28(3)
C89A O17A 1.43(2)
C89A H89A 0.9800
C89A H89B 0.9800
C89A H89C 0.9800
C88B O17B 1.11(5)
C88B O16B 1.34(6)
C89B O17B 1.46(4)
C89B H89D 0.9800
C89B H89E 0.9800
C89B H89F 0.9800
C90 O19 1.401(4)
C90 C91 1.550(5)
C90 H90A 0.9900
C90 H90B 0.9900
C91 O20 1.196(5)
C91 O21 1.315(5)
C92 O21 1.458(6)
C92 H92A 0.9800
C92 H92B 0.9800
C92 H92C 0.9800
C93 C94 1.378(5)
C93 C98 1.389(5)
C93 N1 1.470(4)
C94 C95 1.382(5)
C94 H94 0.9500
C95 C96 1.382(4)
C95 N2 1.466(4)
C96 C97 1.377(5)
C96 H96 0.9500
C97 C98 1.374(5)
C97 N3 1.480(4)
C98 H98 0.9500
N1 O29 1.220(4)
N1 O30 1.230(4)
N2 O31 1.220(4)
N2 O32 1.226(4)
N3 O34 1.215(4)
N3 O33 1.220(4)

loop_
_geom_torsion_atom_site_label_1
_geom_torsion_atom_site_label_2
_geom_torsion_atom_site_label_3
_geom_torsion_atom_site_label_4
_geom_torsion
C11 C1 C2 C3 179.3(2)
C9 C1 C2 C3 -58.9(3)
C6 C1 C2 C3 58.0(3)
C1 C2 C3 C35 177.3(2)
C1 C2 C3 C4 -58.0(3)
C1 C2 C3 C7 57.8(3)
C35 C3 C4 C5 -179.8(3)
C2 C3 C4 C5 57.7(3)
C7 C3 C4 C5 -58.6(3)
C3 C4 C5 C6 -59.7(4)
C3 C4 C5 C10 60.8(3)
C4 C5 C6 C1 59.2(4)
C10 C5 C6 C1 -61.7(3)
C11 C1 C6 C5 -177.6(3)
C9 C1 C6 C5 58.9(4)
C2 C1 C6 C5 -57.3(3)
C35 C3 C7 C8 -177.6(3)
C4 C3 C7 C8 58.7(3)
C2 C3 C7 C8 -57.7(3)
C3 C7 C8 C10 -60.9(3)
C3 C7 C8 C9 60.6(4)
C10 C8 C9 C1 59.2(3)
C7 C8 C9 C1 -61.9(4)
C11 C1 C9 C8 180.0(3)
C6 C1 C9 C8 -57.0(3)
C2 C1 C9 C8 59.8(3)
C7 C8 C10 C5 60.2(4)
C9 C8 C10 C5 -60.4(4)
C4 C5 C10 C8 -60.1(4)
C6 C5 C10 C8 61.3(4)
C9 C1 C11 C16 162.5(3)
C6 C1 C11 C16 41.1(4)
C2 C1 C11 C16 -78.6(3)
C9 C1 C11 C12 -18.0(4)
C6 C1 C11 C12 -139.4(3)
C2 C1 C11 C12 100.9(3)
C16 C11 C12 C13 1.0(4)
C1 C11 C12 C13 -178.5(3)
C11 C12 C13 C14 -0.7(5)
C11 C12 C13 O1 -178.6(3)
O1 C13 C14 C15 177.7(3)
C12 C13 C14 C15 -0.4(5)
O1 C13 C14 O4 1.7(4)
C12 C13 C14 O4 -176.5(3)
C13 C14 C15 O5 -178.7(3)
O4 C14 C15 O5 -2.7(4)
C13 C14 C15 C16 1.2(5)
O4 C14 C15 C16 177.3(3)
C12 C11 C16 C15 -0.2(5)
C1 C11 C16 C15 179.3(3)
O5 C15 C16 C11 179.0(3)
C14 C15 C16 C11 -0.9(5)
O1 C17 C18A O2A 2.7(12)
O1 C17 C18A O3A 167.6(7)
O1 C17 C18B O2B -164.7(6)
O1 C17 C18B O3B 21.9(8)
C25 C20 C21 C22 3.8(5)
O4 C20 C21 C22 -175.4(3)
C20 C21 C22 C23 -0.3(6)
C21 C22 C23 C24 -3.4(5)
C21 C22 C23 C26 173.6(3)
C22 C23 C24 C25 3.8(5)
C26 C23 C24 C25 -173.2(3)
C21 C20 C25 C24 -3.3(5)
O4 C20 C25 C24 175.8(3)
C23 C24 C25 C20 -0.6(6)
C24 C23 C26 C31 25.2(5)
C22 C23 C26 C31 -151.7(4)
C24 C23 C26 C27 -156.8(4)
C22 C23 C26 C27 26.4(5)
C31 C26 C27 C28 2.3(6)
C23 C26 C27 C28 -175.8(4)
C26 C27 C28 C29 -0.6(6)
C27 C28 C29 C30 -1.6(6)
C27 C28 C29 O25 177.0(4)
C28 C29 C30 C31 2.1(6)
O25 C29 C30 C31 -176.4(3)
C27 C26 C31 C30 -1.8(5)
C23 C26 C31 C30 176.3(3)
C29 C30 C31 C26 -0.4(6)
O5 C32 C33 O6 151.7(4)
O5 C32 C33 O7 -28.5(5)
C4 C3 C35 C40 0.6(4)
C2 C3 C35 C40 122.0(3)
C7 C3 C35 C40 -119.3(3)
C4 C3 C35 C36 179.7(3)
C2 C3 C35 C36 -58.9(4)
C7 C3 C35 C36 59.8(4)
C40 C35 C36 C37 0.7(5)
C3 C35 C36 C37 -178.5(3)
C35 C36 C37 O8 178.1(3)
C35 C36 C37 C38 -0.4(5)
O8 C37 C38 O11 -2.8(4)
C36 C37 C38 O11 175.8(3)
O8 C37 C38 C39 -179.0(3)
C36 C37 C38 C39 -0.3(5)
C37 C38 C39 O12 -178.6(3)
O11 C38 C39 O12 5.2(5)
C37 C38 C39 C40 0.7(5)
O11 C38 C39 C40 -175.5(3)
O12 C39 C40 C35 178.8(3)
C38 C39 C40 C35 -0.4(5)
C36 C35 C40 C39 -0.3(5)
C3 C35 C40 C39 178.8(3)
O8 C41 C42 O9 -178.7(4)
O8 C41 C42 O10 4.4(5)
C49 C44 C45 C46 0.7(5)
O11 C44 C45 C46 178.3(3)
C44 C45 C46 C47 -0.2(5)
C45 C46 C47 C48 -0.2(5)
C45 C46 C47 C50 -178.3(3)
C46 C47 C48 C49 0.1(5)
C50 C47 C48 C49 178.2(3)
C45 C44 C49 C48 -0.8(5)
O11 C44 C49 C48 -178.6(3)
C47 C48 C49 C44 0.4(5)
C48 C47 C50 C51 151.9(3)
C46 C47 C50 C51 -30.1(5)
C48 C47 C50 C55 -30.9(5)
C46 C47 C50 C55 147.1(3)
C55 C50 C51 C52 -2.2(5)
C47 C50 C51 C52 175.1(3)
C50 C51 C52 C53 -0.3(5)
C51 C52 C53 C54 2.8(4)
C51 C52 C53 O18 -176.0(3)
C52 C53 C54 C55 -2.7(4)
O18 C53 C54 C55 176.2(3)
C53 C54 C55 C50 0.1(5)
C51 C50 C55 C54 2.3(5)
C47 C50 C55 C54 -175.0(3)
O12 C56 C57 O13 -17.3(5)
O12 C56 C57 O14 165.8(3)
C81 C59 C60 C61 -179.2(2)
C64 C59 C60 C61 -58.3(3)
C67 C59 C60 C61 58.5(3)
C59 C60 C61 C69 -179.0(2)
C59 C60 C61 C65 -58.4(3)
C59 C60 C61 C62 58.4(3)
C69 C61 C62 C63 -178.8(3)
C60 C61 C62 C63 -58.8(3)
C65 C61 C62 C63 58.4(3)
C61 C62 C63 C68 -60.8(3)
C61 C62 C63 C64 60.8(4)
C68 C63 C64 C59 61.4(3)
C62 C63 C64 C59 -60.1(4)
C81 C59 C64 C63 176.5(3)
C67 C59 C64 C63 -58.8(3)
C60 C59 C64 C63 57.7(4)
C69 C61 C65 C66 177.6(2)
C60 C61 C65 C66 58.6(3)
C62 C61 C65 C66 -58.5(3)
C61 C65 C66 C68 60.3(3)
C61 C65 C66 C67 -60.2(3)
C68 C66 C67 C59 -59.5(3)
C65 C66 C67 C59 60.9(3)
C81 C59 C67 C66 -178.2(2)
C64 C59 C67 C66 58.2(3)
C60 C59 C67 C66 -59.1(3)
C64 C63 C68 C66 -60.8(3)
C62 C63 C68 C66 60.8(3)
C67 C66 C68 C63 59.6(3)
C65 C66 C68 C63 -60.3(3)
C60 C61 C69 C74 -119.5(3)
C65 C61 C69 C74 121.4(3)
C62 C61 C69 C74 0.2(4)
C60 C61 C69 C70 60.4(3)
C65 C61 C69 C70 -58.7(3)
C62 C61 C69 C70 -179.8(3)
C74 C69 C70 C71 0.6(4)
C61 C69 C70 C71 -179.4(3)
C69 C70 C71 O22 -176.3(3)
C69 C70 C71 C72 1.6(4)
O22 C71 C72 O25 2.6(4)
C70 C71 C72 O25 -175.5(3)
O22 C71 C72 C73 175.8(3)
C70 C71 C72 C73 -2.3(4)
O25 C72 C73 C74 174.1(3)
C71 C72 C73 C74 0.8(5)
O25 C72 C73 O26B -3.3(12)
C71 C72 C73 O26B -176.6(12)
O25 C72 C73 O26A -6.5(11)
C71 C72 C73 O26A -179.8(11)
O26B C73 C74 C69 178.1(16)
C72 C73 C74 C69 1.4(5)
O26A C73 C74 C69 -178.1(10)
C70 C69 C74 C73 -2.1(4)
C61 C69 C74 C73 177.9(3)
O22 C75 C76 O23 169.6(3)
O22 C75 C76 O24 -11.2(4)
O26A C78A C79A O27A 172.8(16)
O26A C78A C79A O28A -8(2)
O26B C78B C79B O27B 17(3)
O26B C78B C79B O28B -171(2)
C64 C59 C81 C86 -47.7(3)
C67 C59 C81 C86 -169.5(2)
C60 C59 C81 C86 71.6(3)
C64 C59 C81 C82 134.9(3)
C67 C59 C81 C82 13.2(3)
C60 C59 C81 C82 -105.7(3)
C86 C81 C82 C83 -0.4(4)
C59 C81 C82 C83 176.9(2)
C81 C82 C83 O15 -178.8(2)
C81 C82 C83 C84 1.6(4)
O15 C83 C84 O18 -6.4(3)
C82 C83 C84 O18 173.2(2)
O15 C83 C84 C85 179.1(2)
C82 C83 C84 C85 -1.2(4)
O18 C84 C85 O19 5.3(4)
C83 C84 C85 O19 179.6(2)
O18 C84 C85 C86 -174.5(2)
C83 C84 C85 C86 -0.3(4)
C82 C81 C86 C85 -1.1(4)
C59 C81 C86 C85 -178.5(2)
O19 C85 C86 C81 -178.4(2)
C84 C85 C86 C81 1.5(4)
O15 C87 C88A O16A 139.6(15)
O15 C87 C88A O17A -32.8(12)
O15 C87 C88B O17B 136(5)
O15 C87 C88B O16B -57(3)
O19 C90 C91 O20 30.3(5)
O19 C90 C91 O21 -148.4(3)
C98 C93 C94 C95 0.6(5)
N1 C93 C94 C95 -178.5(3)
C93 C94 C95 C96 -1.9(5)
C93 C94 C95 N2 174.8(3)
C94 C95 C96 C97 1.7(5)
N2 C95 C96 C97 -175.0(3)
C95 C96 C97 C98 -0.2(5)
C95 C96 C97 N3 178.5(3)
C96 C97 C98 C93 -0.9(5)
N3 C97 C98 C93 -179.6(3)
C94 C93 C98 C97 0.8(5)
N1 C93 C98 C97 179.8(3)
C94 C93 N1 O29 169.1(3)
C98 C93 N1 O29 -10.0(5)
C94 C93 N1 O30 -10.6(5)
C98 C93 N1 O30 170.3(3)
C96 C95 N2 O31 174.5(3)
C94 C95 N2 O31 -2.5(4)
C96 C95 N2 O32 -5.5(4)
C94 C95 N2 O32 177.5(3)
C98 C97 N3 O34 -4.2(4)
C96 C97 N3 O34 177.0(3)
C98 C97 N3 O33 174.9(3)
C96 C97 N3 O33 -3.9(5)
C18B C17 O1 C13 94.6(5)
C18A C17 O1 C13 145.9(5)
C14 C13 O1 C17 175.6(3)
C12 C13 O1 C17 -6.4(5)
O2A C18A O3A C19A -14.1(15)
C17 C18A O3A C19A -178.8(8)
O2B C18B O3B C19B 4.1(11)
C17 C18B O3B C19B 177.5(7)
C13 C14 O4 C20 -112.1(3)
C15 C14 O4 C20 71.9(4)
C21 C20 O4 C14 -178.4(3)
C25 C20 O4 C14 2.5(5)
C14 C15 O5 C32 179.1(3)
C16 C15 O5 C32 -0.8(5)
C33 C32 O5 C15 176.3(3)
O6 C33 O7 C34 0.4(7)
C32 C33 O7 C34 -179.3(4)
C38 C37 O8 C41 -141.2(3)
C36 C37 O8 C41 40.3(4)
C42 C41 O8 C37 146.0(3)
O9 C42 O10 C43 4.0(6)
C41 C42 O10 C43 -179.2(4)
C37 C38 O11 C44 68.9(4)
C39 C38 O11 C44 -115.0(3)
C45 C44 O11 C38 19.1(5)
C49 C44 O11 C38 -163.2(3)
C38 C39 O12 C56 173.3(3)
C40 C39 O12 C56 -6.0(5)
C57 C56 O12 C39 -174.6(3)
O13 C57 O14 C58 2.4(6)
C56 C57 O14 C58 179.4(3)
C82 C83 O15 C87 8.0(4)
C84 C83 O15 C87 -172.4(2)
C88B C87 O15 C83 -78.1(18)
C88A C87 O15 C83 -78.5(6)
O16A C88A O17A C89A 14(2)
C87 C88A O17A C89A -174.3(9)
O16B C88B O17B C89B 7(7)
C87 C88B O17B C89B 174(3)
C83 C84 O18 C53 119.4(3)
C85 C84 O18 C53 -66.4(3)
C54 C53 O18 C84 176.6(2)
C52 C53 O18 C84 -4.5(4)
C86 C85 O19 C90 -7.1(4)
C84 C85 O19 C90 173.0(3)
C91 C90 O19 C85 -79.6(4)
O20 C91 O21 C92 -0.4(7)
C90 C91 O21 C92 178.3(4)
C70 C71 O22 C75 -29.1(4)
C72 C71 O22 C75 152.9(3)
C76 C75 O22 C71 -152.9(3)
O23 C76 O24 C77 -2.9(5)
C75 C76 O24 C77 177.9(3)
C73 C72 O25 C29 128.1(4)
C71 C72 O25 C29 -58.7(4)
C30 C29 O25 C72 -28.4(5)
C28 C29 O25 C72 153.1(4)
C74 C73 O26A C78A -4(2)
C72 C73 O26A C78A 176.7(15)
C79A C78A O26A C73 176.3(14)
O27A C79A O28A C80A -2.9(15)
C78A C79A O28A C80A 178.5(12)
C74 C73 O26B C78B 5(3)
C72 C73 O26B C78B -178(2)
C79B C78B O26B C73 176.9(18)
O27B C79B O28B C80B -13(2)
C78B C79B O28B C80B 174.4(16)
